data_4071914
loop_
_publ_author_name
'Lowry, Roxy J.'
'Veige, Melanie K.'
'Cl\'ement, Olivier'
'Abboud, Khalil A.'
'Ghiviriga, Ion'
'Veige, Adam S.'

_publ_section_title
;
 New Constrained-Geometry C2-Symmetric Di-N-heterocyclic Carbene Ligands
 and Their Mono- and Dinuclear Rhodium(I) Complexes: Design, Synthesis,
 and Structural Analysis
;
_journal_coden_ASTM ORGND7
_journal_issue 20
_journal_name_full Organometallics
_journal_page_first 5184
_journal_page_last 5195
_journal_paper_doi 10.1021/om800471m
_journal_volume 27
_journal_year 2008
_chemical_formula_sum 'C42 H46 I2 N4 O Rh2'
_chemical_formula_weight 1082.45
_space_group_IT_number 14
_symmetry_cell_setting monoclinic
_symmetry_space_group_name_Hall '-P 2ybc'
_symmetry_space_group_name_H-M 'P 1 21/c 1'
_atom_sites_solution_hydrogens geom
_atom_sites_solution_primary direct
_atom_sites_solution_secondary difmap
_audit_creation_method SHELXL-97
_cell_angle_alpha 90.00
_cell_angle_beta 104.806(2)
_cell_angle_gamma 90.00
_cell_formula_units_Z 4
_cell_length_a 12.8891(12)
_cell_length_b 14.6531(14)
_cell_length_c 22.462(2)
_cell_measurement_reflns_used 147
_cell_measurement_temperature 173(2)
_cell_measurement_theta_max 28.0
_cell_measurement_theta_min 2.0
_cell_volume 4101.4(7)
_computing_cell_refinement 'Bruker SMART v5.624 & SAINT 6.36a (Bruker 1998)'
_computing_data_collection 'Bruker SMART v5.624 (Bruker 1998)'
_computing_data_reduction 'Bruker SHELXTL v6.14 (Bruker 2000)'
_computing_molecular_graphics 'Bruker SHELXTL v6.14'
_computing_publication_material 'Bruker SHELXTL v6.14'
_computing_structure_refinement 'Bruker SHELXTL v6.14'
_computing_structure_solution 'Bruker SHELXTL v6.14'
_diffrn_ambient_temperature 173(2)
_diffrn_measured_fraction_theta_full 0.850
_diffrn_measured_fraction_theta_max 0.850
_diffrn_measurement_device_type 'SMART CCD area detector'
_diffrn_measurement_method '\w scans'
_diffrn_radiation_monochromator graphite
_diffrn_radiation_source 'fine-focus sealed tube'
_diffrn_radiation_type MoK\a
_diffrn_radiation_wavelength 0.71073
_diffrn_reflns_av_R_equivalents 0.0353
_diffrn_reflns_av_sigmaI/netI 0.0527
_diffrn_reflns_limit_h_max 14
_diffrn_reflns_limit_h_min -15
_diffrn_reflns_limit_k_max 19
_diffrn_reflns_limit_k_min -15
_diffrn_reflns_limit_l_max 20
_diffrn_reflns_limit_l_min -27
_diffrn_reflns_number 15923
_diffrn_reflns_theta_full 27.50
_diffrn_reflns_theta_max 27.50
_diffrn_reflns_theta_min 1.63
_diffrn_standards_decay_% 1
_diffrn_standards_number 0
_exptl_absorpt_coefficient_mu 2.347
_exptl_absorpt_correction_T_max 0.8957
_exptl_absorpt_correction_T_min 0.8365
_exptl_absorpt_correction_type integration
_exptl_absorpt_process_details 'based on measured indexed crystal faces, Bruker SHELXTL  v6.12 (Bruker 1998)'
_exptl_crystal_colour yellow
_exptl_crystal_density_diffrn 1.753
_exptl_crystal_density_method 'not measured'
_exptl_crystal_description plates
_exptl_crystal_F_000 2120
_exptl_crystal_size_max 0.09
_exptl_crystal_size_mid 0.07
_exptl_crystal_size_min 0.05
_refine_diff_density_max 0.581
_refine_diff_density_min -0.477
_refine_diff_density_rms 0.095
_refine_ls_extinction_method none
_refine_ls_goodness_of_fit_ref 0.977
_refine_ls_hydrogen_treatment constr
_refine_ls_matrix_type full
_refine_ls_number_parameters 460
_refine_ls_number_reflns 8001
_refine_ls_number_restraints 0
_refine_ls_restrained_S_all 0.977
_refine_ls_R_factor_all 0.0622
_refine_ls_R_factor_gt 0.0380
_refine_ls_shift/su_max 0.001
_refine_ls_shift/su_mean 0.000
_refine_ls_structure_factor_coef Fsqd
_refine_ls_weighting_details 'calc w=1/[\s^2^(Fo^2^)+(0.0296P)^2^] where P=(Fo^2^+2Fc^2^)/3'
_refine_ls_weighting_scheme calc
_refine_ls_wR_factor_gt 0.0684
_refine_ls_wR_factor_ref 0.0746
_reflns_number_gt 5927
_reflns_number_total 8001
_reflns_threshold_expression I>2\s(I)
_cod_data_source_file om800471m_si_003.cif
_cod_data_source_block rx09
_cod_depositor_comments
;
The following automatic conversions were performed:

'_symmetry_cell_setting' value 'Monoclinic' changed to 'monoclinic'
according to /home/saulius/struct/CIF-dictionaries/cif_core.dic
dictionary named 'cif_core.dic' version 2.4.1 from 2010-06-29.

Automatic conversion script
Id: cif_fix_values 1715 2011-07-08 13:25:40Z adriana 
;
_cod_original_cell_volume 4101.5(7)
_cod_original_sg_symbol_H-M P21/c
_cod_database_code 4071914

loop_
_symmetry_equiv_pos_as_xyz
'x, y, z'
'-x, y+1/2, -z+1/2'
'-x, -y, -z'
'x, -y-1/2, z-1/2'

loop_
_atom_site_label
_atom_site_type_symbol
_atom_site_fract_x
_atom_site_fract_y
_atom_site_fract_z
_atom_site_U_iso_or_equiv
_atom_site_adp_type
_atom_site_occupancy
_atom_site_symmetry_multiplicity
_atom_site_calc_flag
_atom_site_refinement_flags
Rh1 Rh 0.72656(3) -0.32596(2) 0.183627(17) 0.02914(10) Uani 1 1 d .
Rh2 Rh 0.72044(3) -0.74816(2) 0.193264(17) 0.02968(10) Uani 1 1 d .
I1 I 0.80981(3) -0.19810(2) 0.265239(19) 0.05142(12) Uani 1 1 d .
I2 I 0.71397(3) -0.86718(2) 0.281441(17) 0.04395(10) Uani 1 1 d .
O1 O 0.7686(5) -0.1377(3) 0.4594(2) 0.0959(16) Uani 1 1 d .
N1 N 0.5131(3) -0.6590(2) 0.20368(18) 0.0345(10) Uani 1 1 d .
N2 N 0.6478(3) -0.5947(2) 0.26454(15) 0.0228(8) Uani 1 1 d .
N3 N 0.9432(3) -0.4145(2) 0.19580(17) 0.0286(9) Uani 1 1 d .
N4 N 0.8701(3) -0.4689(2) 0.26371(16) 0.0226(8) Uani 1 1 d .
C1 C 0.7103(3) -0.5484(3) 0.39830(19) 0.0274(10) Uani 1 1 d .
C2 C 0.6204(4) -0.5695(4) 0.4188(2) 0.0423(13) Uani 1 1 d .
H2A H 0.5964 -0.6308 0.4187 0.051 Uiso 1 1 calc R
C3 C 0.5661(4) -0.4991(4) 0.4394(2) 0.0486(14) Uani 1 1 d .
H3A H 0.5041 -0.5128 0.4532 0.058 Uiso 1 1 calc R
C4 C 0.6001(4) -0.4106(4) 0.4402(2) 0.0460(14) Uani 1 1 d .
H4A H 0.5620 -0.3637 0.4547 0.055 Uiso 1 1 calc R
C5 C 0.6910(4) -0.3892(3) 0.4197(2) 0.0336(11) Uani 1 1 d .
H5A H 0.7150 -0.3278 0.4205 0.040 Uiso 1 1 calc R
C6 C 0.7452(3) -0.4575(3) 0.39834(19) 0.0265(10) Uani 1 1 d .
C7 C 0.8905(3) -0.6023(3) 0.40075(19) 0.0284(10) Uani 1 1 d .
C8 C 0.9634(4) -0.6707(3) 0.4261(2) 0.0334(11) Uani 1 1 d .
H8A H 0.9400 -0.7321 0.4268 0.040 Uiso 1 1 calc R
C9 C 1.0699(4) -0.6485(3) 0.4501(2) 0.0376(12) Uani 1 1 d .
H9A H 1.1197 -0.6951 0.4675 0.045 Uiso 1 1 calc R
C10 C 1.1054(4) -0.5592(3) 0.4494(2) 0.0396(12) Uani 1 1 d .
H10A H 1.1791 -0.5448 0.4658 0.048 Uiso 1 1 calc R
C11 C 1.0324(3) -0.4910(3) 0.42446(19) 0.0314(11) Uani 1 1 d .
H11A H 1.0559 -0.4297 0.4238 0.038 Uiso 1 1 calc R
C12 C 0.9267(3) -0.5122(3) 0.40086(19) 0.0244(10) Uani 1 1 d .
C13 C 0.7727(3) -0.6145(3) 0.36958(19) 0.0266(10) Uani 1 1 d .
H13A H 0.7485 -0.6790 0.3719 0.032 Uiso 1 1 calc R
C14 C 0.8382(3) -0.4470(3) 0.36880(19) 0.0247(10) Uani 1 1 d .
H14A H 0.8642 -0.3825 0.3705 0.030 Uiso 1 1 calc R
C15 C 0.7578(3) -0.5819(3) 0.30205(18) 0.0222(9) Uani 1 1 d .
H15A H 0.8058 -0.6199 0.2835 0.027 Uiso 1 1 calc R
C16 C 0.7947(3) -0.4808(2) 0.30124(19) 0.0212(9) Uani 1 1 d .
H16A H 0.7297 -0.4437 0.2821 0.025 Uiso 1 1 calc R
C17 C 0.5572(3) -0.5466(3) 0.2689(2) 0.0261(10) Uani 1 1 d .
H17A H 0.5553 -0.4946 0.2940 0.031 Uiso 1 1 calc R
C18 C 0.4734(4) -0.5874(3) 0.2312(2) 0.0330(11) Uani 1 1 d .
H18A H 0.4002 -0.5704 0.2244 0.040 Uiso 1 1 calc R
C19 C 0.6208(3) -0.6639(3) 0.22341(19) 0.0254(10) Uani 1 1 d .
C20 C 0.4478(4) -0.7248(3) 0.1613(3) 0.0558(16) Uani 1 1 d .
H20C H 0.4948 -0.7691 0.1485 0.084 Uiso 1 1 calc R
H20B H 0.4049 -0.6926 0.1250 0.084 Uiso 1 1 calc R
H20A H 0.4000 -0.7567 0.1820 0.084 Uiso 1 1 calc R
C21 C 0.9665(3) -0.5156(3) 0.2693(2) 0.0269(10) Uani 1 1 d .
H21A H 0.9947 -0.5629 0.2978 0.032 Uiso 1 1 calc R
C22 C 1.0114(3) -0.4812(3) 0.2270(2) 0.0299(11) Uani 1 1 d .
H22A H 1.0779 -0.4991 0.2197 0.036 Uiso 1 1 calc R
C23 C 0.8548(3) -0.4067(3) 0.2172(2) 0.0255(10) Uani 1 1 d .
C24 C 0.9653(4) -0.3556(3) 0.1479(2) 0.0495(14) Uani 1 1 d .
H24C H 0.9049 -0.3138 0.1330 0.074 Uiso 1 1 calc R
H24B H 0.9749 -0.3932 0.1136 0.074 Uiso 1 1 calc R
H24A H 1.0308 -0.3204 0.1649 0.074 Uiso 1 1 calc R
C25 C 0.6778(4) -0.3900(3) 0.0979(2) 0.0382(12) Uani 1 1 d .
H25A H 0.7277 -0.4269 0.0800 0.046 Uiso 1 1 calc R
C26 C 0.6209(4) -0.4271(3) 0.1371(2) 0.0322(11) Uani 1 1 d .
H26A H 0.6267 -0.4927 0.1499 0.039 Uiso 1 1 calc R
C27 C 0.5154(4) -0.3726(3) 0.1259(2) 0.0431(13) Uani 1 1 d .
H27A H 0.4554 -0.4002 0.1406 0.052 Uiso 1 1 calc R
C28 C 0.5576(4) -0.2795(4) 0.1521(3) 0.0501(15) Uani 1 1 d .
H28A H 0.5218 -0.2419 0.1782 0.060 Uiso 1 1 calc R
C29 C 0.6137(4) -0.2426(4) 0.1141(3) 0.0540(16) Uani 1 1 d .
H29A H 0.6221 -0.1755 0.1089 0.065 Uiso 1 1 calc R
C30 C 0.6072(4) -0.3131(4) 0.0621(3) 0.0535(15) Uani 1 1 d .
H30A H 0.6241 -0.2911 0.0235 0.064 Uiso 1 1 calc R
C31 C 0.4943(4) -0.3521(4) 0.0563(2) 0.0571(16) Uani 1 1 d .
H31B H 0.4798 -0.4077 0.0305 0.069 Uiso 1 1 calc R
H31A H 0.4368 -0.3065 0.0417 0.069 Uiso 1 1 calc R
C32 C 0.8656(5) -0.7935(3) 0.1650(3) 0.0483(14) Uani 1 1 d .
H32A H 0.9276 -0.8252 0.1933 0.058 Uiso 1 1 calc R
C33 C 0.7788(5) -0.8379(4) 0.1305(3) 0.0556(16) Uani 1 1 d .
H33A H 0.7710 -0.9058 0.1302 0.067 Uiso 1 1 calc R
C34 C 0.7322(5) -0.7770(4) 0.0733(3) 0.0600(17) Uani 1 1 d .
H34A H 0.6826 -0.8066 0.0369 0.072 Uiso 1 1 calc R
C35 C 0.6876(4) -0.6966(3) 0.1035(2) 0.0461(14) Uani 1 1 d .
H35A H 0.6194 -0.6642 0.0833 0.055 Uiso 1 1 calc R
C36 C 0.7784(4) -0.6517(3) 0.1404(2) 0.0376(12) Uani 1 1 d .
H36A H 0.7800 -0.5847 0.1490 0.045 Uiso 1 1 calc R
C37 C 0.8765(5) -0.7045(3) 0.1313(3) 0.0511(15) Uani 1 1 d .
H37A H 0.9474 -0.6727 0.1433 0.061 Uiso 1 1 calc R
C38 C 0.8354(6) -0.7338(4) 0.0638(3) 0.070(2) Uani 1 1 d .
H38B H 0.8830 -0.7786 0.0510 0.084 Uiso 1 1 calc R
H38A H 0.8213 -0.6814 0.0350 0.084 Uiso 1 1 calc R
C39 C 0.7235(7) -0.0497(6) 0.4453(4) 0.109(3) Uani 1 1 d .
H39B H 0.6811 -0.0327 0.4747 0.131 Uiso 1 1 calc R
H39A H 0.6754 -0.0488 0.4032 0.131 Uiso 1 1 calc R
C40 C 0.8138(8) 0.0158(5) 0.4499(4) 0.125(4) Uani 1 1 d .
H40B H 0.8463 0.0343 0.4930 0.150 Uiso 1 1 calc R
H40A H 0.7911 0.0707 0.4242 0.150 Uiso 1 1 calc R
C41 C 0.8896(6) -0.0448(5) 0.4244(3) 0.096(3) Uani 1 1 d .
H41B H 0.8700 -0.0443 0.3788 0.115 Uiso 1 1 calc R
H41A H 0.9651 -0.0250 0.4399 0.115 Uiso 1 1 calc R
C42 C 0.8724(6) -0.1357(4) 0.4485(3) 0.078(2) Uani 1 1 d .
H42B H 0.8781 -0.1834 0.4182 0.094 Uiso 1 1 calc R
H42A H 0.9277 -0.1478 0.4872 0.094 Uiso 1 1 calc R

loop_
_atom_site_aniso_label
_atom_site_aniso_U_11
_atom_site_aniso_U_22
_atom_site_aniso_U_33
_atom_site_aniso_U_23
_atom_site_aniso_U_13
_atom_site_aniso_U_12
Rh1 0.0282(2) 0.02899(18) 0.0299(2) 0.00589(15) 0.00672(16) 0.00666(13)
Rh2 0.0323(2) 0.02888(18) 0.0280(2) -0.00372(15) 0.00786(16) 0.00427(14)
I1 0.0372(2) 0.03652(17) 0.0761(3) -0.01526(17) 0.00643(18) -0.00101(13)
I2 0.0445(2) 0.03835(17) 0.0568(2) 0.01045(16) 0.02723(18) 0.00441(13)
O1 0.111(4) 0.088(4) 0.100(4) 0.031(3) 0.048(3) 0.014(3)
N1 0.024(2) 0.036(2) 0.040(2) -0.0102(17) 0.0012(18) -0.0015(15)
N2 0.0205(19) 0.0285(17) 0.020(2) -0.0060(15) 0.0053(15) -0.0002(13)
N3 0.030(2) 0.033(2) 0.028(2) 0.0084(17) 0.0159(18) 0.0030(15)
N4 0.0216(19) 0.0251(17) 0.023(2) 0.0009(15) 0.0080(16) -0.0007(13)
C1 0.030(3) 0.038(2) 0.014(2) 0.0029(18) 0.005(2) -0.0029(18)
C2 0.049(3) 0.058(3) 0.024(3) 0.003(2) 0.016(3) -0.012(2)
C3 0.044(3) 0.080(4) 0.026(3) 0.000(3) 0.018(3) 0.000(3)
C4 0.051(4) 0.072(4) 0.020(3) 0.001(3) 0.018(3) 0.018(3)
C5 0.043(3) 0.042(3) 0.015(2) 0.001(2) 0.005(2) 0.009(2)
C6 0.026(2) 0.036(2) 0.017(2) 0.0016(19) 0.0038(19) -0.0018(17)
C7 0.039(3) 0.029(2) 0.015(2) -0.0019(18) 0.003(2) -0.0011(18)
C8 0.045(3) 0.027(2) 0.024(3) 0.0005(19) 0.002(2) 0.0062(19)
C9 0.037(3) 0.046(3) 0.025(3) 0.002(2) 0.000(2) 0.015(2)
C10 0.028(3) 0.057(3) 0.027(3) -0.003(2) -0.005(2) 0.000(2)
C11 0.037(3) 0.037(2) 0.020(3) 0.0014(19) 0.007(2) -0.0088(19)
C12 0.029(2) 0.030(2) 0.014(2) 0.0026(17) 0.0060(19) 0.0015(16)
C13 0.035(3) 0.025(2) 0.020(3) 0.0008(17) 0.008(2) -0.0074(17)
C14 0.030(2) 0.021(2) 0.021(2) -0.0025(17) 0.0032(19) -0.0024(16)
C15 0.018(2) 0.029(2) 0.020(2) -0.0012(17) 0.0042(18) -0.0006(15)
C16 0.020(2) 0.022(2) 0.022(2) 0.0021(17) 0.0058(19) 0.0008(15)
C17 0.025(2) 0.030(2) 0.025(3) -0.0033(19) 0.010(2) 0.0001(17)
C18 0.027(3) 0.040(3) 0.033(3) -0.003(2) 0.009(2) 0.0042(18)
C19 0.023(2) 0.029(2) 0.022(2) 0.0009(18) 0.0026(19) -0.0006(16)
C20 0.033(3) 0.060(3) 0.064(4) -0.033(3) -0.006(3) -0.005(2)
C21 0.024(2) 0.028(2) 0.029(3) 0.0032(19) 0.008(2) 0.0062(16)
C22 0.023(2) 0.036(2) 0.033(3) 0.000(2) 0.011(2) 0.0070(17)
C23 0.031(3) 0.024(2) 0.022(3) 0.0022(18) 0.007(2) 0.0007(16)
C24 0.049(3) 0.057(3) 0.053(4) 0.023(3) 0.032(3) 0.008(2)
C25 0.039(3) 0.052(3) 0.022(3) 0.001(2) 0.005(2) 0.015(2)
C26 0.034(3) 0.036(2) 0.026(3) 0.000(2) 0.008(2) 0.0060(19)
C27 0.030(3) 0.059(3) 0.037(3) -0.005(3) 0.002(2) 0.008(2)
C28 0.038(3) 0.057(3) 0.048(4) -0.009(3) -0.002(3) 0.026(2)
C29 0.053(4) 0.042(3) 0.059(4) 0.017(3) -0.001(3) 0.020(2)
C30 0.059(4) 0.065(4) 0.034(3) 0.022(3) 0.008(3) 0.017(3)
C31 0.051(4) 0.069(4) 0.040(3) -0.006(3) -0.008(3) 0.019(3)
C32 0.060(4) 0.047(3) 0.048(4) 0.010(3) 0.034(3) 0.026(3)
C33 0.098(5) 0.036(3) 0.051(4) 0.003(3) 0.054(4) 0.021(3)
C34 0.098(5) 0.054(3) 0.032(3) -0.009(3) 0.023(3) 0.015(3)
C35 0.063(4) 0.046(3) 0.029(3) -0.002(2) 0.009(3) 0.014(2)
C36 0.048(3) 0.036(3) 0.033(3) 0.004(2) 0.018(2) 0.011(2)
C37 0.056(4) 0.051(3) 0.059(4) 0.021(3) 0.037(3) 0.018(2)
C38 0.119(6) 0.059(4) 0.053(4) 0.020(3) 0.058(4) 0.040(4)
C39 0.155(9) 0.094(7) 0.083(6) 0.026(5) 0.040(6) 0.039(6)
C40 0.233(12) 0.051(4) 0.064(5) -0.006(4) -0.011(6) 0.016(6)
C41 0.135(7) 0.080(5) 0.065(5) 0.003(4) 0.012(5) -0.042(5)
C42 0.097(6) 0.069(4) 0.074(5) 0.012(4) 0.031(4) -0.003(4)

loop_
_atom_type_symbol
_atom_type_description
_atom_type_scat_dispersion_real
_atom_type_scat_dispersion_imag
_atom_type_scat_source
C C 0.0033 0.0016 'International Tables Vol C Tables 4.2.6.8 and 6.1.1.4'
H H 0.0000 0.0000 'International Tables Vol C Tables 4.2.6.8 and 6.1.1.4'
N N 0.0061 0.0033 'International Tables Vol C Tables 4.2.6.8 and 6.1.1.4'
O O 0.0106 0.0060 'International Tables Vol C Tables 4.2.6.8 and 6.1.1.4'
Rh Rh -1.1178 0.9187 'International Tables Vol C Tables 4.2.6.8 and 6.1.1.4'
I I -0.4742 1.8119 'International Tables Vol C Tables 4.2.6.8 and 6.1.1.4'

loop_
_geom_angle_atom_site_label_1
_geom_angle_atom_site_label_2
_geom_angle_atom_site_label_3
_geom_angle
C23 Rh1 C25 96.09(17)
C23 Rh1 C26 97.90(16)
C25 Rh1 C26 38.81(17)
C23 Rh1 C29 156.6(2)
C25 Rh1 C29 66.96(19)
C26 Rh1 C29 79.19(19)
C23 Rh1 C28 160.71(19)
C25 Rh1 C28 78.69(19)
C26 Rh1 C28 66.34(18)
C29 Rh1 C28 35.85(19)
C23 Rh1 I1 90.44(11)
C25 Rh1 I1 158.26(14)
C26 Rh1 I1 159.94(13)
C29 Rh1 I1 100.08(15)
C28 Rh1 I1 101.24(13)
C19 Rh2 C35 96.47(18)
C19 Rh2 C36 97.28(17)
C35 Rh2 C36 39.33(19)
C19 Rh2 C33 158.9(2)
C35 Rh2 C33 67.4(2)
C36 Rh2 C33 79.07(19)
C19 Rh2 C32 158.65(19)
C35 Rh2 C32 79.1(2)
C36 Rh2 C32 65.99(18)
C33 Rh2 C32 35.6(2)
C19 Rh2 I2 90.44(12)
C35 Rh2 I2 156.70(14)
C36 Rh2 I2 161.08(13)
C33 Rh2 I2 99.59(14)
C32 Rh2 I2 101.88(13)
C39 O1 C42 107.1(6)
C19 N1 C18 111.2(3)
C19 N1 C20 123.6(4)
C18 N1 C20 125.2(4)
C19 N2 C17 110.7(3)
C19 N2 C15 122.0(3)
C17 N2 C15 127.0(3)
C23 N3 C22 111.4(4)
C23 N3 C24 123.5(4)
C22 N3 C24 125.0(4)
C23 N4 C21 110.4(3)
C23 N4 C16 122.7(3)
C21 N4 C16 127.0(3)
C2 C1 C6 120.3(4)
C2 C1 C13 125.6(4)
C6 C1 C13 113.8(4)
C1 C2 C3 118.7(5)
C4 C3 C2 121.4(5)
C3 C4 C5 120.0(5)
C6 C5 C4 119.6(4)
C5 C6 C1 119.9(4)
C5 C6 C14 127.4(4)
C1 C6 C14 112.5(4)
C8 C7 C12 119.2(4)
C8 C7 C13 126.7(4)
C12 C7 C13 114.1(4)
C9 C8 C7 119.4(4)
C8 C9 C10 121.1(4)
C9 C10 C11 119.4(4)
C12 C11 C10 119.9(4)
C11 C12 C7 121.0(4)
C11 C12 C14 126.4(4)
C7 C12 C14 112.5(4)
C1 C13 C7 108.0(3)
C1 C13 C15 105.9(3)
C7 C13 C15 106.0(3)
C6 C14 C12 108.1(3)
C6 C14 C16 105.4(3)
C12 C14 C16 107.5(3)
N2 C15 C13 112.5(3)
N2 C15 C16 111.7(3)
C13 C15 C16 110.0(3)
N4 C16 C15 112.0(3)
N4 C16 C14 113.6(3)
C15 C16 C14 109.0(3)
C18 C17 N2 106.6(4)
C17 C18 N1 107.1(4)
N1 C19 N2 104.3(3)
N1 C19 Rh2 127.8(3)
N2 C19 Rh2 127.7(3)
C22 C21 N4 106.7(4)
C21 C22 N3 107.2(4)
N3 C23 N4 104.3(3)
N3 C23 Rh1 127.1(3)
N4 C23 Rh1 128.6(3)
C26 C25 C30 106.2(4)
C26 C25 Rh1 71.1(3)
C30 C25 Rh1 98.7(3)
C25 C26 C27 106.3(4)
C25 C26 Rh1 70.1(3)
C27 C26 Rh1 98.5(3)
C28 C27 C26 100.8(4)
C28 C27 C31 99.7(4)
C26 C27 C31 100.7(4)
C29 C28 C27 107.9(5)
C29 C28 Rh1 71.8(3)
C27 C28 Rh1 94.2(3)
C28 C29 C30 105.8(5)
C28 C29 Rh1 72.4(3)
C30 C29 Rh1 93.6(3)
C31 C30 C25 101.1(4)
C31 C30 C29 100.4(5)
C25 C30 C29 100.6(4)
C30 C31 C27 93.9(4)
C33 C32 C37 107.1(5)
C33 C32 Rh2 71.0(3)
C37 C32 Rh2 94.4(3)
C32 C33 C34 106.6(5)
C32 C33 Rh2 73.4(3)
C34 C33 Rh2 93.6(3)
C38 C34 C35 100.4(5)
C38 C34 C33 100.8(5)
C35 C34 C33 100.6(4)
C36 C35 C34 105.5(5)
C36 C35 Rh2 70.7(3)
C34 C35 Rh2 98.1(3)
C35 C36 C37 105.9(4)
C35 C36 Rh2 69.9(3)
C37 C36 Rh2 99.2(3)
C32 C37 C38 101.4(5)
C32 C37 C36 100.4(4)
C38 C37 C36 100.6(4)
C37 C38 C34 94.0(4)
O1 C39 C40 107.5(7)
C39 C40 C41 99.4(6)
C42 C41 C40 102.5(6)
O1 C42 C41 108.5(6)

loop_
_geom_bond_atom_site_label_1
_geom_bond_atom_site_label_2
_geom_bond_distance
Rh1 C23 2.016(4)
Rh1 C25 2.089(5)
Rh1 C26 2.102(4)
Rh1 C29 2.210(5)
Rh1 C28 2.218(5)
Rh1 I1 2.6489(5)
Rh2 C19 2.020(4)
Rh2 C35 2.092(5)
Rh2 C36 2.103(5)
Rh2 C33 2.196(5)
Rh2 C32 2.226(5)
Rh2 I2 2.6562(5)
O1 C39 1.417(8)
O1 C42 1.421(8)
N1 C19 1.347(5)
N1 C18 1.380(5)
N1 C20 1.460(5)
N2 C19 1.356(5)
N2 C17 1.389(5)
N2 C15 1.465(5)
N3 C23 1.350(5)
N3 C22 1.379(5)
N3 C24 1.463(5)
N4 C23 1.362(5)
N4 C21 1.396(5)
N4 C16 1.450(5)
C1 C2 1.386(6)
C1 C6 1.407(5)
C1 C13 1.506(6)
C2 C3 1.391(7)
C3 C4 1.366(7)
C4 C5 1.400(7)
C5 C6 1.375(6)
C6 C14 1.519(6)
C7 C8 1.393(6)
C7 C12 1.400(5)
C7 C13 1.511(6)
C8 C9 1.380(6)
C9 C10 1.389(6)
C10 C11 1.389(6)
C11 C12 1.366(6)
C12 C14 1.521(5)
C13 C15 1.555(6)
C14 C16 1.558(5)
C15 C16 1.557(5)
C17 C18 1.332(6)
C21 C22 1.332(6)
C25 C26 1.392(6)
C25 C30 1.540(6)
C26 C27 1.541(6)
C27 C28 1.530(7)
C27 C31 1.547(7)
C28 C29 1.363(7)
C29 C30 1.546(8)
C30 C31 1.537(8)
C32 C33 1.353(8)
C32 C37 1.531(7)
C33 C34 1.553(7)
C34 C38 1.537(9)
C34 C35 1.542(7)
C35 C36 1.412(7)
C36 C37 1.539(6)
C37 C38 1.534(8)
C39 C40 1.491(11)
C40 C41 1.535(10)
C41 C42 1.475(8)
